data_4350728
loop_
_publ_author_name
'Chen, Sa'
'Shang, Ran'
'Hu, Ke-Li'
'Wang, Zhe-Ming'
'Gao, Song'

_publ_section_title
;
 [NH2NH3][M(HCOO)3] (M = Mn2+, Zn2+, Co2+and Mg2+): structural phase
 transitions, prominent dielectric anomalies and negative thermal
 expansion, and magnetic ordering
;
_journal_issue 1
_journal_name_full 'Inorg. Chem. Front.'
_journal_page_first 83
_journal_paper_doi 10.1039/C3QI00034F
_journal_volume 1
_journal_year 2014
_chemical_formula_sum 'C3 H8 N2 O6 Zn'
_chemical_formula_weight 233.48
_space_group_IT_number 33
_space_group_name_Hall 'P 2c -2n'
_space_group_name_H-M_alt 'P n a 21'
_symmetry_cell_setting orthorhombic
_symmetry_space_group_name_H-M 'P n a 21'
_atom_sites_solution_hydrogens geom
_atom_sites_solution_primary direct
_atom_sites_solution_secondary difmap
_audit_creation_method SHELXL-97
_cell_angle_alpha 90.00
_cell_angle_beta 90.00
_cell_angle_gamma 90.00
_cell_formula_units_Z 4
_cell_length_a 8.6748(3)
_cell_length_b 7.7488(3)
_cell_length_c 11.5478(4)
_cell_measurement_reflns_used 5498
_cell_measurement_temperature 290.0
_cell_measurement_theta_max 28.700
_cell_measurement_theta_min 3.395
_cell_volume 776.23(5)
_computing_cell_refinement 'HKL Scalepack (Otwinowski & Minor, 1997)'
_computing_data_collection 'KappaCCD (Nonius B. V., 1998)'
_computing_data_reduction 'HKL Denzo (Otwinowski & Minor, 1997) & maXus (Mackay et al., 1998)'
_computing_molecular_graphics 'Bruker SHELXTL V5.1 (Sheldrick, 1998)'
_computing_publication_material 'SHELXL-97 (Sheldrick, 1997)'
_computing_structure_refinement 'SHELXL-97 (Sheldrick, 1997)'
_computing_structure_solution 'SHELXS-97 (Sheldrick, 1997)'
_diffrn_ambient_temperature 290.0
_diffrn_detector_area_resol_mean 9
_diffrn_measured_fraction_theta_full 0.999
_diffrn_measured_fraction_theta_max 0.999
_diffrn_measurement_device_type 'NONIUS KappaCCD'
_diffrn_measurement_method CCD
_diffrn_radiation_monochromator graphite
_diffrn_radiation_source 'fine-focus sealed tube'
_diffrn_radiation_type MoK\a
_diffrn_radiation_wavelength 0.71073
_diffrn_reflns_av_R_equivalents 0.0739
_diffrn_reflns_av_sigmaI/netI 0.0581
_diffrn_reflns_limit_h_max 11
_diffrn_reflns_limit_h_min -11
_diffrn_reflns_limit_k_max 10
_diffrn_reflns_limit_k_min -10
_diffrn_reflns_limit_l_max 15
_diffrn_reflns_limit_l_min -15
_diffrn_reflns_number 14396
_diffrn_reflns_theta_full 28.69
_diffrn_reflns_theta_max 28.69
_diffrn_reflns_theta_min 3.53
_diffrn_standards_decay_% 0
_exptl_absorpt_coefficient_mu 3.161
_exptl_absorpt_correction_T_max 0.483
_exptl_absorpt_correction_T_min 0.382
_exptl_absorpt_correction_type multi-scan
_exptl_absorpt_process_details
;
multi-scan from symmetry-related measurements 
 Sortav (Blessing 1995, 1997)
;
_exptl_crystal_colour colorless
_exptl_crystal_density_diffrn 1.998
_exptl_crystal_density_method 'not measured'
_exptl_crystal_description block
_exptl_crystal_F_000 472
_exptl_crystal_size_max 0.29
_exptl_crystal_size_mid 0.25
_exptl_crystal_size_min 0.24
_refine_diff_density_max 0.362
_refine_diff_density_min -0.445
_refine_diff_density_rms 0.072
_refine_ls_abs_structure_details 'Flack H D (1983), Acta Cryst. A39, 876-881'
_refine_ls_abs_structure_Flack 0.301(13)
_refine_ls_extinction_coef 0.0577(14)
_refine_ls_extinction_expression Fc^*^=kFc[1+0.001xFc^2^\l^3^/sin(2\q)]^-1/4^
_refine_ls_extinction_method SHELXL
_refine_ls_goodness_of_fit_ref 0.893
_refine_ls_hydrogen_treatment mixed
_refine_ls_matrix_type full
_refine_ls_number_parameters 118
_refine_ls_number_reflns 1988
_refine_ls_number_restraints 6
_refine_ls_restrained_S_all 0.891
_refine_ls_R_factor_all 0.0553
_refine_ls_R_factor_gt 0.0233
_refine_ls_shift/su_max 0.001
_refine_ls_shift/su_mean 0.000
_refine_ls_structure_factor_coef Fsqd
_refine_ls_weighting_details 'calc w=1/[\s^2^(Fo^2^)+(0.0184P)^2^+0.0000P] where P=(Fo^2^+2Fc^2^)/3'
_refine_ls_weighting_scheme calc
_refine_ls_wR_factor_gt 0.0395
_refine_ls_wR_factor_ref 0.0436
_reflns_number_gt 1329
_reflns_number_total 1988
_reflns_threshold_expression >2sigma(I)
_cod_data_source_file c3qi00034f.txt
_cod_data_source_block 2Zn-290K
_cod_depositor_comments
;
The following automatic conversions were performed:

data item '_symmetry_cell_setting' value 'Orthorhombic' was changed
to 'orthorhombic' in accordance with the
/home/saulius/struct/COD-crude-data/automatic-downloads/DataCite-retrospective/RSC/depositions/lib/dictionaries/cif_core.dic
dictionary named 'cif_core.dic' version 2.4.2 last updated on
2011-04-26.

Automatic conversion script
Id: cif_fix_values 6909 2019-04-08 15:41:33Z antanas 
;
_cod_original_sg_symbol_H-M 'P na2(1)'
_cod_database_code 4350728

loop_
_symmetry_equiv_pos_as_xyz
'x, y, z'
'-x, -y, z+1/2'
'x+1/2, -y+1/2, z'
'-x+1/2, y+1/2, z+1/2'

loop_
_atom_site_label
_atom_site_type_symbol
_atom_site_fract_x
_atom_site_fract_y
_atom_site_fract_z
_atom_site_U_iso_or_equiv
_atom_site_adp_type
_atom_site_occupancy
_atom_site_symmetry_multiplicity
_atom_site_calc_flag
_atom_site_refinement_flags
Zn1 Zn 0.52554(2) 0.49991(7) 0.11116(6) 0.01916(9) Uani 1 1 d .
O1 O 0.3111(2) 0.4189(3) 0.17619(18) 0.0283(4) Uani 1 1 d .
O2 O 0.1216(2) 0.2281(2) 0.17779(17) 0.0273(4) Uani 1 1 d .
O3 O 0.4272(2) 0.7258(2) 0.04213(16) 0.0281(5) Uani 1 1 d .
O4 O 0.2376(2) 0.9166(2) 0.04092(18) 0.0257(4) Uani 1 1 d .
O5 O 0.5522(2) 0.6401(3) 0.26702(16) 0.0259(5) Uani 1 1 d .
O6 O 0.5145(2) 0.6344(3) 0.45622(19) 0.0289(6) Uani 1 1 d .
C1 C 0.2543(4) 0.2773(4) 0.1499(3) 0.0291(8) Uani 1 1 d .
H1 H 0.3144 0.2022 0.1062 0.035 Uiso 1 1 calc R
C2 C 0.3075(4) 0.7892(4) 0.0818(2) 0.0283(8) Uani 1 1 d .
H2 H 0.2659 0.7378 0.1475 0.034 Uiso 1 1 calc R
C3 C 0.5291(3) 0.5622(4) 0.3617(4) 0.0268(8) Uani 1 1 d .
H3 H 0.5226 0.4424 0.3599 0.032 Uiso 1 1 calc R
N1 N 0.0656(4) 0.5076(3) 0.3452(3) 0.0347(9) Uani 1 1 d D
H11 H 0.0792 0.6143 0.3186 0.052 Uiso 1 1 calc R
H12 H 0.0787 0.4325 0.2877 0.052 Uiso 1 1 calc R
H13 H 0.1338 0.4863 0.4010 0.052 Uiso 1 1 calc R
N2 N -0.0864(5) 0.4911(4) 0.3904(4) 0.0509(12) Uani 1 1 d D
H21 H -0.110(2) 0.584(2) 0.431(2) 0.076 Uiso 1 1 d D
H22 H -0.092(2) 0.398(2) 0.435(2) 0.076 Uiso 1 1 d D

loop_
_atom_site_aniso_label
_atom_site_aniso_U_11
_atom_site_aniso_U_22
_atom_site_aniso_U_33
_atom_site_aniso_U_23
_atom_site_aniso_U_13
_atom_site_aniso_U_12
Zn1 0.02090(13) 0.01782(12) 0.01876(12) 0.00016(12) 0.0013(3) -0.00013(17)
O1 0.0260(11) 0.0227(11) 0.0363(10) -0.0031(10) 0.0035(9) -0.0047(9)
O2 0.0254(11) 0.0257(12) 0.0309(10) -0.0041(10) 0.0040(9) -0.0053(9)
O3 0.0275(11) 0.0263(12) 0.0306(11) 0.0044(10) 0.0054(9) 0.0099(9)
O4 0.0259(10) 0.0208(11) 0.0305(10) 0.0028(10) 0.0036(9) 0.0057(9)
O5 0.0343(12) 0.0244(13) 0.0189(12) 0.0019(9) 0.0005(9) -0.0072(12)
O6 0.0451(14) 0.0237(14) 0.0180(11) -0.0003(10) 0.0020(9) -0.0045(11)
C1 0.0291(17) 0.0282(18) 0.0298(18) -0.0087(12) 0.0069(11) -0.0010(15)
C2 0.0294(16) 0.0260(17) 0.030(2) 0.0035(13) 0.0066(12) 0.0047(14)
C3 0.032(3) 0.0239(12) 0.0248(12) -0.0022(17) -0.0039(17) -0.0034(12)
N1 0.045(2) 0.0267(16) 0.0324(18) 0.0013(15) 0.0007(16) 0.0073(14)
N2 0.037(2) 0.051(2) 0.065(3) 0.0116(16) 0.009(2) 0.0068(17)

loop_
_atom_type_symbol
_atom_type_description
_atom_type_scat_dispersion_real
_atom_type_scat_dispersion_imag
_atom_type_scat_source
C C 0.0033 0.0016 'International Tables Vol C Tables 4.2.6.8 and 6.1.1.4'
H H 0.0000 0.0000 'International Tables Vol C Tables 4.2.6.8 and 6.1.1.4'
N N 0.0061 0.0033 'International Tables Vol C Tables 4.2.6.8 and 6.1.1.4'
O O 0.0106 0.0060 'International Tables Vol C Tables 4.2.6.8 and 6.1.1.4'
Zn Zn 0.2839 1.4301 'International Tables Vol C Tables 4.2.6.8 and 6.1.1.4'

loop_
_geom_angle_atom_site_label_1
_geom_angle_atom_site_label_2
_geom_angle_atom_site_label_3
_geom_angle
_geom_angle_site_symmetry_1
_geom_angle_site_symmetry_3
O6 Zn1 O2 87.76(9) 2_664 3
O6 Zn1 O1 90.58(8) 2_664 .
O2 Zn1 O1 88.23(8) 3 .
O6 Zn1 O3 91.29(9) 2_664 .
O2 Zn1 O3 178.98(9) 3 .
O1 Zn1 O3 91.44(8) . .
O6 Zn1 O4 88.19(8) 2_664 3_565
O2 Zn1 O4 93.02(7) 3 3_565
O1 Zn1 O4 178.22(10) . 3_565
O3 Zn1 O4 87.30(8) . 3_565
O6 Zn1 O5 176.63(10) 2_664 .
O2 Zn1 O5 94.42(9) 3 .
O1 Zn1 O5 86.92(8) . .
O3 Zn1 O5 86.52(9) . .
O4 Zn1 O5 94.26(8) 3_565 .
C1 O1 Zn1 121.88(19) . .
C1 O2 Zn1 121.72(19) . 3_455
C2 O3 Zn1 122.03(18) . .
C2 O4 Zn1 121.25(18) . 3_465
C3 O5 Zn1 118.2(2) . .
C3 O6 Zn1 123.1(2) . 2_665
O1 C1 O2 124.8(3) . .
O1 C1 H1 117.6 . .
O2 C1 H1 117.6 . .
O3 C2 O4 125.5(3) . .
O3 C2 H2 117.3 . .
O4 C2 H2 117.3 . .
O6 C3 O5 124.4(2) . .
O6 C3 H3 117.8 . .
O5 C3 H3 117.8 . .
N2 N1 H11 109.5 . .
N2 N1 H12 109.5 . .
H11 N1 H12 109.5 . .
N2 N1 H13 109.5 . .
H11 N1 H13 109.5 . .
H12 N1 H13 109.5 . .
N1 N2 H21 109.8(11) . .
N1 N2 H22 109.8(11) . .
H21 N2 H22 109.7(15) . .

loop_
_geom_bond_atom_site_label_1
_geom_bond_atom_site_label_2
_geom_bond_distance
_geom_bond_site_symmetry_2
Zn1 O6 2.099(2) 2_664
Zn1 O2 2.100(2) 3
Zn1 O1 2.1020(19) .
Zn1 O3 2.104(2) .
Zn1 O4 2.1120(18) 3_565
Zn1 O5 2.115(2) .
O1 C1 1.240(3) .
O2 C1 1.255(3) .
O2 Zn1 2.100(2) 3_455
O3 C2 1.237(3) .
O4 C2 1.251(3) .
O4 Zn1 2.1120(18) 3_465
O5 C3 1.265(5) .
O6 C3 1.233(5) .
O6 Zn1 2.099(2) 2_665
C1 H1 0.9300 .
C2 H2 0.9300 .
C3 H3 0.9300 .
N1 N2 1.424(4) .
N1 H11 0.8900 .
N1 H12 0.8900 .
N1 H13 0.8900 .
N2 H21 0.886(9) .
N2 H22 0.890(9) .

loop_
_geom_hbond_atom_site_label_D
_geom_hbond_atom_site_label_H
_geom_hbond_atom_site_label_A
_geom_hbond_distance_DH
_geom_hbond_distance_HA
_geom_hbond_distance_DA
_geom_hbond_angle_DHA
_geom_hbond_site_symmetry_A
N1 H11 O5 0.89 2.01 2.878(4) 165.3 3_465
N1 H11 O6 0.89 2.58 3.088(4) 117.4 3_465
N1 H12 O2 0.89 2.06 2.944(4) 169.6 .
N1 H12 O1 0.89 2.39 2.970(4) 122.5 .
N1 H13 O4 0.89 2.04 2.919(4) 171.0 4_545
N2 H21 O6 0.886(9) 2.452(16) 3.125(4) 133.0(12) 3_465
N2 H22 O3 0.890(9) 2.314(19) 3.034(4) 137.9(18) 4_545
